data_2011132
loop_
_publ_author_name
'Leban, Ivan'
'\<Stimac, Anton'
'Kobe, Jo\<ze'
'Giester, Gerald'

_publ_section_title
;Methyl
 {1-[2,3-<i>O</i>-isopropylidene-5-<i>O</i>-(4-nitrobenzoyl)-\a-<small>D</small>-ribofuranosyl]-4-methoxycarbonyl-1<i>H</i>-1,2,3-triazol-5-yl}acetate
;
_journal_issue 7
_journal_name_full 'Acta Crystallographica Section C'
_journal_page_first 890
_journal_page_last 891
_journal_paper_doi 10.1107/S0108270100005394
_journal_volume 56
_journal_year 2000
_chemical_formula_sum 'C22 H24 N4 O11'
_chemical_formula_weight 520.45
_chemical_melting_point 205.0(10)
_chemical_name_systematic
;
methyl {1-[2,3-O-isopropylidene-5-O-(4-nitrobenzoyl)-\a-D-
ribofuranosyl]-4-methoxycarbonyl-1,2,3-triazol-5-yl} acetate
;
_space_group_IT_number 19
_symmetry_cell_setting orthorhombic
_symmetry_space_group_name_Hall 'P 2ac 2ab'
_symmetry_space_group_name_H-M 'P 21 21 21'
_audit_creation_method SHELXL-97
_cell_angle_alpha 90.00
_cell_angle_beta 90.00
_cell_angle_gamma 90.00
_cell_formula_units_Z 4
_cell_length_a 8.845(2)
_cell_length_b 9.931(2)
_cell_length_c 27.325(5)
_cell_measurement_reflns_used 28700
_cell_measurement_temperature 150(2)
_cell_measurement_theta_max 25
_cell_measurement_theta_min 3
_cell_volume 2400.2(8)
_computing_cell_refinement
;
DENZO and SCALEPACK (Otwinowski & Minor, 1997)
;
_computing_data_collection
;
KappaCCD Reference Manual (Nonius, 1998)
;
_computing_data_reduction
;
DENZO and SCALEPACK (Otwinowski & Minor, 1997)
;
_computing_molecular_graphics
;
ORTEPII (Johnson, 1971), PLATON (Spek, 1998), ORTEP-3 (Farrugia, 1999)
;
_computing_publication_material 'SHELXL-97 (Sheldrick, 1997)'
_computing_structure_refinement 'SHELXL-97 (Sheldrick, 1997)'
_computing_structure_solution 'SHELXS-86 (Sheldrick, 1990)'
_diffrn_ambient_temperature 150(2)
_diffrn_measured_fraction_theta_full .997
_diffrn_measured_fraction_theta_max .997
_diffrn_measurement_device_type 'Nonius KappaCCD diffractometer'
_diffrn_measurement_method
;301 frames in 5 sets of \w scans. Rotation/frame=2\%.
Crystal-detector distance=45 mm. Measuring time=200 s/\%.
;
_diffrn_radiation_monochromator graphite
_diffrn_radiation_source 'fine-focus sealed tube'
_diffrn_radiation_type MoK\a
_diffrn_radiation_wavelength .71073
_diffrn_reflns_av_R_equivalents .057
_diffrn_reflns_av_sigmaI/netI .043
_diffrn_reflns_limit_h_max 10
_diffrn_reflns_limit_h_min -10
_diffrn_reflns_limit_k_max 11
_diffrn_reflns_limit_k_min -11
_diffrn_reflns_limit_l_max 31
_diffrn_reflns_limit_l_min -32
_diffrn_reflns_number 24551
_diffrn_reflns_theta_full 25.00
_diffrn_reflns_theta_max 25.0
_diffrn_reflns_theta_min 2.18
_exptl_absorpt_coefficient_mu .117
_exptl_absorpt_correction_type none
_exptl_crystal_colour colourless
_exptl_crystal_density_diffrn 1.440
_exptl_crystal_density_meas 1.42(5)
_exptl_crystal_density_method flotation
_exptl_crystal_description needles
_exptl_crystal_F_000 1088
_exptl_crystal_size_max .35
_exptl_crystal_size_mid .13
_exptl_crystal_size_min .13
_refine_diff_density_max .535
_refine_diff_density_min -.243
_refine_ls_extinction_coef .0067(16)
_refine_ls_extinction_method SHELXL-97
_refine_ls_goodness_of_fit_ref 1.088
_refine_ls_hydrogen_treatment constr
_refine_ls_matrix_type full
_refine_ls_number_parameters 335
_refine_ls_number_reflns 2358
_refine_ls_number_restraints 0
_refine_ls_restrained_S_all 1.088
_refine_ls_R_factor_all .0557
_refine_ls_R_factor_gt .0491
_refine_ls_shift/su_max .038
_refine_ls_shift/su_mean .003
_refine_ls_structure_factor_coef Fsqd
_refine_ls_weighting_details 'w=1/[\s^2^(Fo^2^)+(0.0546P)^2^+1.5179P] where P=(Fo^2^+2Fc^2^)/3'
_refine_ls_weighting_scheme calc
_refine_ls_wR_factor_ref .1221
_reflns_number_gt 2111
_reflns_number_total 2358
_reflns_threshold_expression I>2\s(I)
_cod_data_source_file jz1388.cif
_cod_data_source_block I
_cod_depositor_comments
;
The following automatic conversions were performed:

'_chemical_melting_point' value '204-206' was changed to '205.0(10)'
- the average value was taken and precision was estimated.

Automatic conversion script
Id: cif_fix_values 1646 2011-03-28 12:23:43Z adriana 

The following automatic conversions were performed:

'_chemical_melting_point' value '204-206' was changed to '205.0(10)'
- the average value was taken and precision was estimated.

Automatic conversion script
Id: cif_fix_values 1715 2011-07-08 13:25:40Z adriana 

The following automatic conversions were performed:

'_refine_ls_weighting_scheme' value 'calc
w=1/[\s^2^(Fo^2^)+(0.0546P)^2^+1.5179P] where P=(Fo^2^+2Fc^2^)/3' was
changed to 'calc'. New tag '_refine_ls_weighting_details' was
created. The value of the new tag was set to
'w=1/[\s^2^(Fo^2^)+(0.0546P)^2^+1.5179P] where P=(Fo^2^+2Fc^2^)/3'.

Automatic conversion script
Id: cif_fix_values 3143 2015-03-26 13:38:13Z robertas 
;
_cod_database_code 2011132
_cod_database_fobs_code 2011132

loop_
_symmetry_equiv_pos_as_xyz
'x, y, z'
'x+1/2, -y+1/2, -z'
'-x, y+1/2, -z+1/2'
'-x+1/2, -y, z+1/2'

loop_
_atom_site_label
_atom_site_fract_x
_atom_site_fract_y
_atom_site_fract_z
_atom_site_U_iso_or_equiv
_atom_site_adp_type
_atom_site_calc_flag
_atom_site_refinement_flags
_atom_site_occupancy
_atom_site_disorder_assembly
_atom_site_disorder_group
_atom_site_type_symbol
C1' -.6307(4) -.8855(4) -.18894(14) .0376(9) Uani d . 1 . . C
H1 -.6961 -.8915 -.2187 .056 Uiso calc R 1 . . H
C2' -.4774(4) -.8216(4) -.20306(14) .0378(9) Uani d . 1 . . C
H2 -.4650 -.8148 -.2393 .057 Uiso calc R 1 . . H
C3' -.4820(4) -.6825(4) -.17878(14) .0392(9) Uani d . 1 . . C
H3 -.4540 -.6089 -.2020 .059 Uiso calc R 1 . . H
C4' -.6409(5) -.6661(4) -.15912(15) .0379(9) Uani d . 1 . . C
H4 -.6346 -.6251 -.1258 .057 Uiso calc R 1 . . H
O4' -.7006(3) -.8011(3) -.15439(9) .0373(7) Uani d . 1 . . O
C5' -.7432(5) -.5803(4) -.19017(14) .0417(10) Uani d . 1 . . C
H5 -.8449 -.5739 -.1752 .063 Uiso calc R 1 . . H
H6 -.7013 -.4883 -.1936 .063 Uiso calc R 1 . . H
O2 -.3545(3) -.8892(3) -.18087(11) .0440(7) Uani d . 1 . . O
C1 -.2650(5) -.7883(4) -.15631(16) .0453(10) Uani d . 1 . . C
O3 -.3766(3) -.6952(3) -.13990(10) .0454(7) Uani d . 1 . . O
C2 -.1880(5) -.8498(6) -.11333(18) .0622(13) Uani d . 1 . . C
H7 -.1128 -.9152 -.1247 .093 Uiso calc R 1 . . H
H8 -.2630 -.8955 -.0928 .093 Uiso calc R 1 . . H
H9 -.1377 -.7793 -.0943 .093 Uiso calc R 1 . . H
C3 -.1558(5) -.7230(5) -.19226(19) .0545(12) Uani d . 1 . . C
H10 -.0810 -.7896 -.2029 .082 Uiso calc R 1 . . H
H11 -.1041 -.6476 -.1763 .082 Uiso calc R 1 . . H
H12 -.2120 -.6898 -.2207 .082 Uiso calc R 1 . . H
O11 -.7515(3) -.6456(3) -.23720(9) .0403(7) Uani d . 1 . . O
O12 -.9497(3) -.5140(3) -.25665(10) .0470(7) Uani d . 1 . . O
C10 -.8659(4) -.6053(4) -.26637(14) .0387(9) Uani d . 1 . . C
C11 -.8791(4) -.6907(4) -.31113(15) .0380(9) Uani d . 1 . . C
C12 -1.0027(5) -.6691(5) -.34182(16) .0482(11) Uani d . 1 . . C
H13 -1.0718 -.5988 -.3345 .072 Uiso calc R 1 . . H
C13 -1.0260(5) -.7470(5) -.38204(17) .0510(11) Uani d . 1 . . C
H14 -1.1100 -.7316 -.4030 .076 Uiso calc R 1 . . H
C14 -.9246(5) -.8488(4) -.39157(15) .0442(10) Uani d . 1 . . C
C15 -.8003(5) -.8719(4) -.36319(15) .0469(10) Uani d . 1 . . C
H15 -.7304 -.9409 -.3715 .070 Uiso calc R 1 . . H
C16 -.7779(5) -.7930(4) -.32216(15) .0428(10) Uani d . 1 . . C
H16 -.6932 -.8087 -.3015 .064 Uiso calc R 1 . . H
N11 -.9517(5) -.9355(4) -.43481(15) .0591(11) Uani d . 1 . . N
O111 -.8537(5) -1.0111(4) -.44807(15) .0944(14) Uani d . 1 . . O
O112 -1.0716(5) -.9275(5) -.45604(16) .0865(12) Uani d . 1 . . O
N1 -.6159(4) -1.0186(3) -.16730(11) .0373(8) Uani d . 1 . . N
N2 -.6226(4) -1.1245(4) -.19845(13) .0483(9) Uani d . 1 . . N
N3 -.6018(4) -1.2321(4) -.17292(16) .0529(10) Uani d . 1 . . N
C4 -.5828(5) -1.1970(4) -.12519(18) .0493(11) Uani d . 1 . . C
C5 -.5904(4) -1.0568(4) -.12095(14) .0361(9) Uani d . 1 . . C
C20 -.5770(5) -.9642(4) -.07831(14) .0386(9) Uani d . 1 . . C
H17 -.5166 -.8846 -.0879 .058 Uiso calc R 1 . . H
H18 -.5226 -1.0108 -.0516 .058 Uiso calc R 1 . . H
C21 -.7284(5) -.9183(4) -.05990(13) .0394(10) Uani d . 1 . . C
O21 -.8440(3) -.9786(3) -.06469(10) .0489(8) Uani d . 1 . . O
O22 -.7165(4) -.8023(3) -.03613(10) .0545(8) Uani d . 1 . . O
C22 -.8542(7) -.7580(6) -.0119(2) .0814(19) Uani d . 1 . . C
H19 -.8351 -.6730 .0052 .122 Uiso calc R 1 . . H
H20 -.8865 -.8265 .0117 .122 Uiso calc R 1 . . H
H21 -.9339 -.7446 -.0363 .122 Uiso calc R 1 . . H
C31 -.5648(7) -1.3016(6) -.0904(2) .0708(15) Uani d . 1 . . C
O31 -.5500(5) -1.4199(3) -.0977(2) .0924(14) Uani d . 1 . . O
O32 -.5689(8) -1.2559(4) -.04509(18) .119(2) Uani d . 1 . . O
C32 -.5566(18) -1.3652(8) -.0091(3) .194(6) Uani d . 1 . . C
H22 -.5566 -1.3272 .0240 .291 Uiso calc R 1 . . H
H23 -.4622 -1.4148 -.0145 .291 Uiso calc R 1 . . H
H24 -.6426 -1.4265 -.0128 .291 Uiso calc R 1 . . H

loop_
_atom_site_aniso_label
_atom_site_aniso_U_11
_atom_site_aniso_U_22
_atom_site_aniso_U_33
_atom_site_aniso_U_12
_atom_site_aniso_U_13
_atom_site_aniso_U_23
C1' .034(2) .046(2) .033(2) -.006(2) .0025(17) -.0025(18)
C2' .035(2) .042(2) .0363(19) -.0078(19) .0037(17) -.0011(18)
C3' .033(2) .041(2) .043(2) -.0055(19) .0012(18) -.0012(19)
C4' .034(2) .036(2) .044(2) -.0064(18) .0032(18) -.0044(19)
O4' .0333(14) .0381(15) .0405(14) -.0030(13) .0074(12) .0011(13)
C5' .036(2) .043(2) .046(2) -.003(2) .0047(19) -.0060(19)
O2 .0284(13) .0425(16) .0610(17) -.0063(13) .0026(13) .0015(15)
C1 .032(2) .047(2) .057(2) -.003(2) .004(2) -.003(2)
O3 .0318(14) .0539(17) .0505(16) -.0021(15) -.0034(13) -.0108(15)
C2 .043(2) .073(3) .070(3) .006(3) -.006(2) .001(3)
C3 .034(2) .049(3) .081(3) -.011(2) .009(2) -.005(2)
O11 .0367(14) .0422(15) .0420(14) .0053(13) .0012(12) -.0004(13)
O12 .0396(16) .0448(16) .0566(16) .0098(15) .0042(14) .0007(14)
C10 .031(2) .037(2) .048(2) -.001(2) .0067(19) .0085(19)
C11 .0276(19) .042(2) .045(2) .0009(18) .0039(17) .0087(19)
C12 .033(2) .052(3) .059(2) .011(2) .001(2) -.004(2)
C13 .036(2) .060(3) .057(3) .003(2) -.009(2) -.003(2)
C14 .040(2) .046(2) .046(2) -.002(2) .0027(19) .000(2)
C15 .047(2) .046(2) .048(2) .012(2) .001(2) .005(2)
C16 .037(2) .047(2) .045(2) .005(2) .0008(19) .006(2)
N11 .067(3) .055(2) .055(2) .006(2) -.004(2) -.001(2)
O111 .104(3) .095(3) .084(3) .044(3) -.024(2) -.037(2)
O112 .078(3) .093(3) .089(3) .005(3) -.029(2) -.021(2)
N1 .0351(18) .0349(17) .0420(18) -.0102(15) .0050(15) -.0060(15)
N2 .0409(19) .048(2) .056(2) -.0089(19) .0123(18) -.022(2)
N3 .040(2) .042(2) .077(3) -.0011(17) .008(2) -.022(2)
C4 .039(2) .037(2) .072(3) .004(2) .006(2) .000(2)
C5 .029(2) .034(2) .045(2) -.0032(17) .0036(18) .0001(17)
C20 .040(2) .039(2) .037(2) -.0070(19) -.0032(18) .0010(18)
C21 .049(2) .039(2) .0308(19) .001(2) -.0069(18) -.0023(18)
O21 .0463(17) .0527(18) .0478(16) -.0078(16) .0087(14) -.0090(15)
O22 .069(2) .0442(17) .0509(17) .0097(17) -.0159(16) -.0172(14)
C22 .080(4) .084(4) .081(4) .036(4) -.018(3) -.047(3)
C31 .057(3) .064(4) .092(4) .008(3) -.007(3) .000(3)
O31 .080(3) .0356(19) .161(4) .0039(19) -.006(3) .012(2)
O32 .214(7) .048(2) .096(3) .018(3) -.034(4) .032(2)
C32 .39(2) .087(5) .104(6) .012(10) -.081(9) .030(5)

loop_
_atom_type_symbol
_atom_type_description
_atom_type_scat_dispersion_real
_atom_type_scat_dispersion_imag
_atom_type_scat_source
C C .0033 .0016 'International Tables Vol C Tables 4.2.6.8 and 6.1.1.4'
O O .0106 .0060 'International Tables Vol C Tables 4.2.6.8 and 6.1.1.4'
N N .0061 .0033 'International Tables Vol C Tables 4.2.6.8 and 6.1.1.4'
H H .0000 .0000 'International Tables Vol C Tables 4.2.6.8 and 6.1.1.4'

loop_
_geom_angle_atom_site_label_1
_geom_angle_atom_site_label_2
_geom_angle_atom_site_label_3
_geom_angle
O4' C1' N1 108.0(3)
O4' C1' C2' 108.0(3)
N1 C1' C2' 113.3(3)
O2 C2' C3' 105.2(3)
O2 C2' C1' 111.9(3)
C3' C2' C1' 103.8(3)
O3 C3' C4' 110.7(3)
O3 C3' C2' 103.1(3)
C4' C3' C2' 106.0(3)
O4' C4' C5' 110.8(3)
O4' C4' C3' 105.7(3)
C5' C4' C3' 114.8(3)
C1' O4' C4' 109.4(3)
O11 C5' C4' 106.2(3)
C2' O2 C1 106.9(3)
O3 C1 O2 102.5(3)
O3 C1 C2 109.6(4)
O2 C1 C2 109.4(4)
O3 C1 C3 111.5(4)
O2 C1 C3 110.1(3)
C2 C1 C3 113.2(4)
C3' O3 C1 106.1(3)
C10 O11 C5' 115.6(3)
O12 C10 O11 123.8(4)
O12 C10 C11 124.2(4)
O11 C10 C11 112.0(3)
C16 C11 C12 119.2(4)
C16 C11 C10 122.9(4)
C12 C11 C10 117.8(4)
C13 C12 C11 121.2(4)
C12 C13 C14 118.1(4)
C15 C14 C13 122.8(4)
C15 C14 N11 119.1(4)
C13 C14 N11 118.1(4)
C14 C15 C16 118.8(4)
C15 C16 C11 119.9(4)
O111 N11 O112 121.8(4)
O111 N11 C14 119.1(4)
O112 N11 C14 119.1(4)
C5 N1 N2 112.4(3)
C5 N1 C1' 131.0(3)
N2 N1 C1' 116.5(3)
N3 N2 N1 107.3(3)
N2 N3 C4 108.9(3)
N3 C4 C5 109.2(4)
N3 C4 C31 118.0(4)
C5 C4 C31 132.8(5)
N1 C5 C4 102.2(4)
N1 C5 C20 125.3(3)
C4 C5 C20 132.5(4)
C5 C20 C21 112.3(3)
O21 C21 O22 123.9(4)
O21 C21 C20 125.1(3)
O22 C21 C20 110.9(4)
C21 O22 C22 114.8(4)
O31 C31 O32 119.7(6)
O31 C31 C4 128.3(6)
O32 C31 C4 112.0(5)
C31 O32 C32 111.8(5)

loop_
_geom_bond_atom_site_label_1
_geom_bond_atom_site_label_2
_geom_bond_site_symmetry_2
_geom_bond_distance
_geom_bond_publ_flag
C1' O4' . 1.406(5) yes
C1' N1 . 1.454(5) yes
C1' C2' . 1.546(5) yes
C2' O2 . 1.415(5) ?
C2' C3' . 1.533(6) yes
C3' O3 . 1.419(5) ?
C3' C4' . 1.513(5) yes
C4' O4' . 1.446(5) yes
C4' C5' . 1.505(6) yes
C5' O11 . 1.441(4) yes
O2 C1 . 1.443(5) ?
C1 O3 . 1.425(5) ?
C1 C2 . 1.489(6) ?
C1 C3 . 1.522(6) ?
O11 C10 . 1.348(5) ?
O12 C10 . 1.201(4) ?
C10 C11 . 1.493(6) ?
C11 C16 . 1.387(6) ?
C11 C12 . 1.394(6) ?
C12 C13 . 1.360(6) ?
C13 C14 . 1.377(6) ?
C14 C15 . 1.365(6) ?
C14 N11 . 1.481(6) yes
C15 C16 . 1.382(6) ?
N11 O111 . 1.203(5) yes
N11 O112 . 1.212(5) yes
N1 C5 . 1.341(5) yes
N1 N2 . 1.354(4) yes
N2 N3 . 1.289(5) yes
N3 C4 . 1.360(6) yes
C4 C5 . 1.399(6) yes
C4 C31 . 1.417(7) ?
C5 C20 . 1.489(5) ?
C20 C21 . 1.501(6) ?
C21 O21 . 1.192(5) ?
C21 O22 . 1.327(5) ?
O22 C22 . 1.455(6) ?
C31 O31 . 1.199(6) ?
C31 O32 . 1.319(7) ?
O32 C32 . 1.469(8) ?

loop_
_geom_torsion_atom_site_label_1
_geom_torsion_atom_site_label_2
_geom_torsion_atom_site_label_3
_geom_torsion_atom_site_label_4
_geom_torsion
_geom_torsion_publ_flag
O4' C1' C2' O2 104.3(3) ?
N1 C1' C2' O2 -15.2(4) ?
O4' C1' C2' C3' -8.6(4) yes
N1 C1' C2' C3' -128.2(3) ?
O2 C2' C3' O3 -9.2(4) ?
C1' C2' C3' O3 108.4(3) ?
O2 C2' C3' C4' -125.6(3) ?
C1' C2' C3' C4' -8.0(4) yes
O3 C3' C4' O4' -89.7(4) ?
C2' C3' C4' O4' 21.4(4) yes
O3 C3' C4' C5' 147.9(3) ?
C2' C3' C4' C5' -101.0(4) ?
N1 C1' O4' C4' 145.9(3) ?
C2' C1' O4' C4' 23.1(4) yes
C5' C4' O4' C1' 96.9(3) ?
C3' C4' O4' C1' -28.1(4) yes
O4' C4' C5' O11 -59.6(4) yes
C3' C4' C5' O11 60.1(4) yes
C3' C2' O2 C1 -15.6(4) ?
C1' C2' O2 C1 -127.6(3) ?
C2' O2 C1 O3 34.6(4) ?
C2' O2 C1 C2 150.8(3) ?
C2' O2 C1 C3 -84.2(4) ?
C4' C3' O3 C1 144.0(3) ?
C2' C3' O3 C1 31.1(4) ?
O2 C1 O3 C3' -41.1(4) ?
C2 C1 O3 C3' -157.2(4) ?
C3 C1 O3 C3' 76.7(4) ?
C4' C5' O11 C10 163.8(3) ?
C5' O11 C10 O12 5.9(5) ?
C5' O11 C10 C11 -172.1(3) ?
O12 C10 C11 C16 178.0(4) ?
O11 C10 C11 C16 -4.1(5) ?
O12 C10 C11 C12 -4.7(6) ?
O11 C10 C11 C12 173.3(3) ?
C16 C11 C12 C13 .5(6) ?
C10 C11 C12 C13 -177.0(4) ?
C11 C12 C13 C14 .4(7) ?
C12 C13 C14 C15 -1.9(7) ?
C12 C13 C14 N11 178.8(4) ?
C13 C14 C15 C16 2.4(7) ?
N11 C14 C15 C16 -178.3(4) ?
C14 C15 C16 C11 -1.4(6) ?
C12 C11 C16 C15 .0(6) ?
C10 C11 C16 C15 177.3(4) ?
C15 C14 N11 O111 -10.5(6) ?
C13 C14 N11 O111 168.8(5) ?
C15 C14 N11 O112 170.0(4) ?
C13 C14 N11 O112 -10.7(6) ?
O4' C1' N1 C5 -34.1(5) yes
C2' C1' N1 C5 85.4(5) ?
O4' C1' N1 N2 148.8(3) yes
C2' C1' N1 N2 -91.7(4) ?
C5 N1 N2 N3 .0(4) ?
C1' N1 N2 N3 177.6(3) ?
N1 N2 N3 C4 .5(5) ?
N2 N3 C4 C5 -.9(5) ?
N2 N3 C4 C31 177.3(4) ?
N2 N1 C5 C4 -.5(5) ?
C1' N1 C5 C4 -177.7(4) ?
N2 N1 C5 C20 180.0(4) ?
C1' N1 C5 C20 2.8(7) ?
N3 C4 C5 N1 .8(5) ?
C31 C4 C5 N1 -176.9(5) ?
N3 C4 C5 C20 -179.7(4) ?
C31 C4 C5 C20 2.5(9) ?
N1 C5 C20 C21 79.4(5) ?
C4 C5 C20 C21 -99.9(5) ?
C5 C20 C21 O21 25.6(6) ?
C5 C20 C21 O22 -156.1(3) ?
O21 C21 O22 C22 5.4(6) ?
C20 C21 O22 C22 -173.0(4) ?
N3 C4 C31 O31 7.5(9) ?
C5 C4 C31 O31 -174.9(6) ?
N3 C4 C31 O32 -171.1(5) ?
C5 C4 C31 O32 6.5(9) ?
O31 C31 O32 C32 -1.1(11) ?
C4 C31 O32 C32 177.6(8) ?

loop_
_cod_related_entry_id
_cod_related_entry_database
_cod_related_entry_code
1 ChemSpider 21182456
